data_2226781
loop_
_publ_author_name
'Ahmad Tajidi, Nur Syamimi'
'Abdullah, Norbani'
'Arifin, Zainudin'
'Tan, Kong Wai'
'Ng, Seik Weng'

_publ_section_title
;
 Diaqua(1,4,8,11-tetraazacyclotetradecane-\k^4^<i>N</i>^1^,<i>N</i>^4^,<i>N</i>^8^,<i>N</i>^11^)copper(II)
 bis(4-methylbenzoate) monohydrate
;
_journal_coeditor_code BT5288
_journal_issue 8
_journal_name_full 'Acta Crystallographica Section E'
_journal_page_first m890
_journal_paper_doi 10.1107/S1600536810026012
_journal_volume 66
_journal_year 2010
_chemical_formula_iupac '[Cu (C10 H24 N4) (H2 O)2] (C8 H7 O2)2, H2 O'
_chemical_formula_moiety 'C10 H28 Cu N4 O2 2+, 2(C8 H7 O2 -), H2 O'
_chemical_formula_sum 'C26 H44 Cu N4 O7'
_chemical_formula_weight 588.19
_chemical_name_systematic
;
Diaqua(1,4,8,11-tetraazacyclotetradecane-
\k^4^<i>N</i>^1^,<i>N</i>^4^,<i>N</i>^8^,<i>N</i>^11^)copper(II)
bis(4-methylbenzoate) monohydrate
;
_space_group_IT_number 15
_symmetry_cell_setting monoclinic
_symmetry_space_group_name_Hall '-C 2yc'
_symmetry_space_group_name_H-M 'C 1 2/c 1'
_atom_sites_solution_hydrogens geom
_atom_sites_solution_primary direct
_atom_sites_solution_secondary difmap
_audit_creation_method SHELXL-97
_cell_angle_alpha 90.00
_cell_angle_beta 121.8800(10)
_cell_angle_gamma 90.00
_cell_formula_units_Z 8
_cell_length_a 31.925(3)
_cell_length_b 7.1779(6)
_cell_length_c 28.750(3)
_cell_measurement_reflns_used 3327
_cell_measurement_temperature 100(2)
_cell_measurement_theta_max 28.3
_cell_measurement_theta_min 2.4
_cell_volume 5594.4(9)
_computing_cell_refinement 'SAINT (Bruker, 2009)'
_computing_data_collection 'APEX2 (Bruker, 2009)'
_computing_data_reduction 'SAINT (Bruker, 2009)'
_computing_molecular_graphics 'X-SEED (Barbour, 2001)'
_computing_publication_material 'publCIF (Westrip, 2010)'
_computing_structure_refinement 'SHELXL97 (Sheldrick, 2008)'
_computing_structure_solution 'SHELXS97 (Sheldrick, 2008)'
_diffrn_ambient_temperature 100(2)
_diffrn_measured_fraction_theta_full 0.999
_diffrn_measured_fraction_theta_max 0.999
_diffrn_measurement_device_type 'Bruker SMART APEX diffractometer'
_diffrn_measurement_method '\w scans'
_diffrn_radiation_monochromator graphite
_diffrn_radiation_source 'fine-focus sealed tube'
_diffrn_radiation_type MoK\a
_diffrn_radiation_wavelength 0.71073
_diffrn_reflns_av_R_equivalents 0.0733
_diffrn_reflns_av_sigmaI/netI 0.0657
_diffrn_reflns_limit_h_max 41
_diffrn_reflns_limit_h_min -39
_diffrn_reflns_limit_k_max 9
_diffrn_reflns_limit_k_min -8
_diffrn_reflns_limit_l_max 37
_diffrn_reflns_limit_l_min -37
_diffrn_reflns_number 26024
_diffrn_reflns_theta_full 27.50
_diffrn_reflns_theta_max 27.50
_diffrn_reflns_theta_min 1.55
_diffrn_standards_decay_% 0
_diffrn_standards_interval_count 0
_diffrn_standards_interval_time 0
_diffrn_standards_number 0
_exptl_absorpt_coefficient_mu 0.831
_exptl_absorpt_correction_T_max 0.9596
_exptl_absorpt_correction_T_min 0.7886
_exptl_absorpt_correction_type multi-scan
_exptl_absorpt_process_details '(SADABS; Sheldrick, 1996)'
_exptl_crystal_colour purple
_exptl_crystal_density_diffrn 1.397
_exptl_crystal_density_method 'not measured'
_exptl_crystal_description Block
_exptl_crystal_F_000 2504
_exptl_crystal_size_max 0.30
_exptl_crystal_size_mid 0.10
_exptl_crystal_size_min 0.05
_refine_diff_density_max 0.373
_refine_diff_density_min -0.532
_refine_ls_extinction_method none
_refine_ls_goodness_of_fit_ref 1.008
_refine_ls_hydrogen_treatment mixed
_refine_ls_matrix_type full
_refine_ls_number_parameters 385
_refine_ls_number_reflns 6434
_refine_ls_number_restraints 10
_refine_ls_restrained_S_all 1.008
_refine_ls_R_factor_all 0.0729
_refine_ls_R_factor_gt 0.0418
_refine_ls_shift/su_max 0.002
_refine_ls_shift/su_mean 0.000
_refine_ls_structure_factor_coef Fsqd
_refine_ls_weighting_details 'calc w=1/[\s^2^(Fo^2^)+(0.0467P)^2^+3.0196P] where P=(Fo^2^+2Fc^2^)/3'
_refine_ls_weighting_scheme calc
_refine_ls_wR_factor_gt 0.0928
_refine_ls_wR_factor_ref 0.1085
_reflns_number_gt 4523
_reflns_number_total 6434
_reflns_threshold_expression I>2\s(I)
_cod_data_source_file bt5288.cif
_cod_data_source_block I
_cod_original_cell_volume 5594.4(8)
_cod_original_sg_symbol_H-M 'C 2/c'
_cod_database_code 2226781
_cod_database_fobs_code 2226781

loop_
_symmetry_equiv_pos_as_xyz
'x, y, z'
'x, -y, z+1/2'
'x+1/2, y+1/2, z'
'x+1/2, -y+1/2, z+1/2'
'-x, -y, -z'
'-x, y, -z-1/2'
'-x+1/2, -y+1/2, -z'
'-x+1/2, y+1/2, -z-1/2'

loop_
_atom_site_type_symbol
_atom_site_label
_atom_site_fract_x
_atom_site_fract_y
_atom_site_fract_z
_atom_site_U_iso_or_equiv
_atom_site_adp_type
_atom_site_calc_flag
_atom_site_refinement_flags
_atom_site_occupancy
_atom_site_disorder_assembly
_atom_site_disorder_group
Cu Cu1 0.412658(11) 0.34713(4) 0.559593(12) 0.01501(10) Uani d . 1 . .
O O1 0.47818(6) -0.1771(2) 0.66496(7) 0.0174(4) Uani d . 1 . .
O O2 0.50203(6) -0.1284(2) 0.60553(7) 0.0182(4) Uani d . 1 . .
O O3 0.33915(6) 0.8743(2) 0.44684(7) 0.0221(4) Uani d . 1 . .
O O1W 0.39877(7) 0.0374(3) 0.58743(8) 0.0204(4) Uani d D 1 . .
O O2W 0.42053(7) 0.6641(3) 0.52635(8) 0.0220(4) Uani d D 1 . .
O O3W 0.30940(8) -0.1475(3) 0.54990(8) 0.0291(5) Uani d D 1 . .
O O4 0.27168(7) 0.7719(3) 0.44369(7) 0.0249(4) Uani d . 1 . .
N N1 0.47989(8) 0.2709(3) 0.57497(8) 0.0159(5) Uani d D 1 . .
H H1 0.4817(10) 0.1556(16) 0.5829(11) 0.016(7) Uiso d D 1 . .
N N2 0.44938(8) 0.4440(3) 0.63695(8) 0.0164(5) Uani d D 1 . .
H H2 0.4495(10) 0.5631(15) 0.6338(11) 0.024(8) Uiso d D 1 . .
N N3 0.34589(8) 0.4280(3) 0.54508(9) 0.0185(5) Uani d D 1 . .
H H3 0.3441(10) 0.5449(16) 0.5386(11) 0.020(8) Uiso d D 1 . .
N N4 0.37563(8) 0.2541(3) 0.48193(8) 0.0174(5) Uani d D 1 . .
H H4 0.3719(11) 0.1360(16) 0.4836(12) 0.031(9) Uiso d D 1 . .
C C1 0.51636(9) 0.3789(4) 0.62349(10) 0.0187(6) Uani d . 1 . .
H H1A 0.5177 0.5089 0.6128 0.022 Uiso calc R 1 . .
H H1B 0.5495 0.3229 0.6397 0.022 Uiso calc R 1 . .
C C2 0.50050(9) 0.3757(4) 0.66449(10) 0.0204(6) Uani d . 1 . .
H H2A 0.5025 0.2472 0.6780 0.024 Uiso calc R 1 . .
H H2B 0.5224 0.4564 0.6961 0.024 Uiso calc R 1 . .
C C3 0.42706(10) 0.4097(4) 0.66988(11) 0.0228(6) Uani d . 1 . .
H H3A 0.4482 0.4658 0.7066 0.027 Uiso calc R 1 . .
H H3B 0.4256 0.2737 0.6747 0.027 Uiso calc R 1 . .
C C4 0.37544(10) 0.4909(4) 0.64307(12) 0.0272(7) Uani d . 1 . .
H H4A 0.3645 0.4832 0.6695 0.033 Uiso calc R 1 . .
H H4B 0.3770 0.6245 0.6356 0.033 Uiso calc R 1 . .
C C5 0.33683(10) 0.3979(4) 0.59015(12) 0.0248(6) Uani d . 1 . .
H H5A 0.3367 0.2625 0.5965 0.030 Uiso calc R 1 . .
H H5B 0.3039 0.4478 0.5790 0.030 Uiso calc R 1 . .
C C6 0.30837(9) 0.3366(4) 0.49338(11) 0.0231(6) Uani d . 1 . .
H H6A 0.2765 0.4031 0.4773 0.028 Uiso calc R 1 . .
H H6B 0.3034 0.2062 0.5006 0.028 Uiso calc R 1 . .
C C7 0.32624(9) 0.3411(4) 0.45436(10) 0.0222(6) Uani d . 1 . .
H H7A 0.3032 0.2717 0.4205 0.027 Uiso calc R 1 . .
H H7B 0.3281 0.4713 0.4443 0.027 Uiso calc R 1 . .
C C8 0.39989(10) 0.2750(4) 0.45028(10) 0.0218(6) Uani d . 1 . .
H H8A 0.4030 0.4093 0.4447 0.026 Uiso calc R 1 . .
H H8B 0.3789 0.2173 0.4138 0.026 Uiso calc R 1 . .
C C9 0.45044(11) 0.1862(4) 0.47853(11) 0.0248(6) Uani d . 1 . .
H H9A 0.4618 0.1804 0.4525 0.030 Uiso calc R 1 . .
H H9B 0.4480 0.0569 0.4888 0.030 Uiso calc R 1 . .
C C10 0.48843(10) 0.2908(4) 0.52945(11) 0.0232(6) Uani d . 1 . .
H H10A 0.5217 0.2432 0.5413 0.028 Uiso calc R 1 . .
H H10B 0.4874 0.4245 0.5205 0.028 Uiso calc R 1 . .
C C11 0.50985(9) -0.1325(3) 0.65344(10) 0.0150(5) Uani d . 1 . .
C C12 0.56003(9) -0.0723(4) 0.70001(10) 0.0146(5) Uani d . 1 . .
C C13 0.57185(9) -0.0785(4) 0.75417(10) 0.0166(5) Uani d . 1 . .
H H13 0.5486 -0.1259 0.7623 0.020 Uiso calc R 1 . .
C C14 0.61733(9) -0.0159(4) 0.79610(10) 0.0164(5) Uani d . 1 . .
H H14 0.6253 -0.0247 0.8329 0.020 Uiso calc R 1 . .
C C15 0.65166(9) 0.0597(4) 0.78562(10) 0.0170(5) Uani d . 1 . .
C C16 0.63953(9) 0.0675(4) 0.73143(10) 0.0173(5) Uani d . 1 . .
H H16 0.6623 0.1198 0.7233 0.021 Uiso calc R 1 . .
C C17 0.59464(9) 0.0000(4) 0.68914(10) 0.0166(5) Uani d . 1 . .
H H17 0.5874 0.0030 0.6526 0.020 Uiso calc R 1 . .
C C18 0.70144(9) 0.1270(4) 0.83133(10) 0.0207(6) Uani d . 1 . .
H H18A 0.7272 0.0788 0.8258 0.031 Uiso calc R 1 . .
H H18B 0.7073 0.0823 0.8665 0.031 Uiso calc R 1 . .
H H18C 0.7021 0.2635 0.8314 0.031 Uiso calc R 1 . .
C C19 0.29372(10) 0.8409(4) 0.42210(10) 0.0194(6) Uani d . 1 . .
C C20 0.26273(9) 0.8875(3) 0.36134(11) 0.0177(6) Uani d . 1 . .
C C21 0.28361(9) 0.9741(4) 0.33499(10) 0.0182(6) Uani d . 1 . .
H H21A 0.3177 1.0048 0.3551 0.022 Uiso calc R 1 . .
C C22 0.25492(10) 1.0159(4) 0.27958(11) 0.0210(6) Uani d . 1 . .
H H22A 0.2695 1.0782 0.2624 0.025 Uiso calc R 1 . .
C C23 0.20511(10) 0.9682(4) 0.24858(10) 0.0193(6) Uani d . 1 . .
C C24 0.18443(10) 0.8818(4) 0.27541(11) 0.0197(6) Uani d . 1 . .
H H24 0.1505 0.8489 0.2554 0.024 Uiso calc R 1 . .
C C25 0.21318(9) 0.8438(4) 0.33112(10) 0.0183(5) Uani d . 1 . .
H H25 0.1984 0.7865 0.3488 0.022 Uiso calc R 1 . .
C C26 0.17495(11) 1.0007(4) 0.18760(11) 0.0268(7) Uani d . 1 . .
H H26A 0.1399 1.0042 0.1752 0.040 Uiso calc R 1 . .
H H26B 0.1809 0.8995 0.1689 0.040 Uiso calc R 1 . .
H H26C 0.1845 1.1197 0.1791 0.040 Uiso calc R 1 . .
H H11 0.4219(9) -0.029(4) 0.6111(11) 0.052(11) Uiso d D 1 . .
H H12 0.3716(7) -0.018(5) 0.5734(13) 0.057(12) Uiso d D 1 . .
H H21 0.3952(7) 0.724(4) 0.5043(10) 0.036(10) Uiso d D 1 . .
H H22 0.4431(9) 0.736(4) 0.5482(11) 0.036(10) Uiso d D 1 . .
H H31 0.2885(11) -0.178(5) 0.5575(15) 0.062(13) Uiso d D 1 . .
H H32 0.2992(11) -0.168(5) 0.5169(5) 0.038(10) Uiso d D 1 . .

loop_
_atom_site_aniso_label
_atom_site_aniso_U_11
_atom_site_aniso_U_22
_atom_site_aniso_U_33
_atom_site_aniso_U_12
_atom_site_aniso_U_13
_atom_site_aniso_U_23
Cu1 0.01367(16) 0.01757(17) 0.01320(15) 0.00050(13) 0.00669(12) -0.00049(13)
O1 0.0142(9) 0.0203(10) 0.0183(9) -0.0012(7) 0.0089(8) 0.0002(7)
O2 0.0184(9) 0.0215(10) 0.0138(8) -0.0010(8) 0.0078(7) -0.0007(7)
O3 0.0153(9) 0.0199(10) 0.0230(10) -0.0016(8) 0.0047(8) 0.0001(8)
O1W 0.0165(10) 0.0175(10) 0.0236(10) 0.0018(8) 0.0081(9) 0.0044(8)
O2W 0.0203(10) 0.0178(10) 0.0195(10) -0.0016(9) 0.0048(9) -0.0017(8)
O3W 0.0240(11) 0.0426(13) 0.0185(10) -0.0106(10) 0.0098(9) 0.0009(10)
O4 0.0256(10) 0.0320(12) 0.0197(9) -0.0064(9) 0.0139(9) -0.0013(8)
N1 0.0176(11) 0.0144(12) 0.0166(11) 0.0013(9) 0.0097(9) 0.0025(9)
N2 0.0186(11) 0.0147(12) 0.0171(11) 0.0002(9) 0.0102(9) 0.0011(9)
N3 0.0183(11) 0.0150(12) 0.0233(12) 0.0010(9) 0.0117(10) 0.0010(9)
N4 0.0198(11) 0.0130(12) 0.0158(11) -0.0008(9) 0.0069(9) 0.0015(9)
C1 0.0145(12) 0.0175(14) 0.0219(13) -0.0004(10) 0.0080(11) -0.0005(10)
C2 0.0177(13) 0.0223(15) 0.0148(12) 0.0025(11) 0.0043(11) 0.0005(10)
C3 0.0306(15) 0.0239(15) 0.0188(13) -0.0005(12) 0.0165(12) -0.0014(11)
C4 0.0317(16) 0.0285(17) 0.0326(16) -0.0015(13) 0.0246(14) -0.0052(13)
C5 0.0255(15) 0.0229(15) 0.0347(16) -0.0007(12) 0.0219(13) -0.0012(12)
C6 0.0148(13) 0.0184(14) 0.0266(14) 0.0008(11) 0.0044(11) 0.0027(12)
C7 0.0188(13) 0.0207(14) 0.0189(13) 0.0020(12) 0.0043(11) 0.0030(11)
C8 0.0288(15) 0.0230(15) 0.0140(12) -0.0003(12) 0.0115(12) 0.0010(11)
C9 0.0373(17) 0.0242(16) 0.0240(14) 0.0029(13) 0.0238(13) 0.0030(12)
C10 0.0249(14) 0.0270(16) 0.0256(14) -0.0005(12) 0.0188(12) 0.0017(12)
C11 0.0164(12) 0.0108(12) 0.0171(12) 0.0036(10) 0.0085(10) 0.0013(10)
C12 0.0154(12) 0.0117(12) 0.0171(12) 0.0015(10) 0.0087(10) 0.0002(10)
C13 0.0156(12) 0.0159(13) 0.0193(13) 0.0011(10) 0.0100(11) 0.0015(10)
C14 0.0189(13) 0.0161(13) 0.0138(12) 0.0008(10) 0.0084(10) -0.0021(10)
C15 0.0161(12) 0.0120(13) 0.0216(13) 0.0013(10) 0.0091(11) -0.0026(10)
C16 0.0135(12) 0.0173(13) 0.0212(13) 0.0003(10) 0.0093(11) 0.0029(11)
C17 0.0169(13) 0.0169(13) 0.0164(12) 0.0021(10) 0.0090(10) 0.0035(10)
C18 0.0165(13) 0.0221(15) 0.0202(13) -0.0012(11) 0.0073(11) -0.0010(11)
C19 0.0217(13) 0.0153(13) 0.0214(13) 0.0021(11) 0.0115(11) -0.0037(11)
C20 0.0201(13) 0.0141(13) 0.0208(13) 0.0013(10) 0.0120(11) -0.0017(10)
C21 0.0180(13) 0.0154(14) 0.0239(13) -0.0015(10) 0.0129(11) -0.0030(11)
C22 0.0251(14) 0.0182(14) 0.0250(14) -0.0009(11) 0.0168(12) -0.0003(11)
C23 0.0234(14) 0.0155(13) 0.0185(13) 0.0027(11) 0.0107(11) -0.0029(10)
C24 0.0170(13) 0.0189(14) 0.0226(14) -0.0014(11) 0.0101(11) -0.0042(11)
C25 0.0206(13) 0.0140(13) 0.0230(13) -0.0018(11) 0.0134(11) -0.0028(11)
C26 0.0311(16) 0.0298(17) 0.0204(14) 0.0000(13) 0.0142(13) 0.0000(12)

loop_
_atom_type_symbol
_atom_type_description
_atom_type_scat_dispersion_real
_atom_type_scat_dispersion_imag
_atom_type_scat_source
C C 0.0033 0.0016 'International Tables Vol C Tables 4.2.6.8 and 6.1.1.4'
H H 0.0000 0.0000 'International Tables Vol C Tables 4.2.6.8 and 6.1.1.4'
N N 0.0061 0.0033 'International Tables Vol C Tables 4.2.6.8 and 6.1.1.4'
O O 0.0106 0.0060 'International Tables Vol C Tables 4.2.6.8 and 6.1.1.4'
Cu Cu 0.3201 1.2651 'International Tables Vol C Tables 4.2.6.8 and 6.1.1.4'

loop_
_geom_angle_atom_site_label_1
_geom_angle_atom_site_label_2
_geom_angle_atom_site_label_3
_geom_angle_site_symmetry_1
_geom_angle_site_symmetry_3
_geom_angle
_geom_angle_publ_flag
N4 Cu1 N2 . . 179.18(10) ?
N4 Cu1 N1 . . 94.96(9) ?
N2 Cu1 N1 . . 85.44(9) ?
N4 Cu1 N3 . . 85.92(9) ?
N2 Cu1 N3 . . 93.67(9) ?
N1 Cu1 N3 . . 178.90(10) ?
N4 Cu1 O1W . . 87.71(8) ?
N2 Cu1 O1W . . 93.00(8) ?
N1 Cu1 O1W . . 92.10(8) ?
N3 Cu1 O1W . . 88.59(8) ?
N4 Cu1 O2W . . 89.81(8) ?
N2 Cu1 O2W . . 89.46(8) ?
N1 Cu1 O2W . . 91.16(8) ?
N3 Cu1 O2W . . 88.18(8) ?
O1W Cu1 O2W . . 176.06(6) ?
Cu1 O1W H11 . . 123(3) ?
Cu1 O1W H12 . . 126(3) ?
H11 O1W H12 . . 111(4) ?
Cu1 O2W H21 . . 120(2) ?
Cu1 O2W H22 . . 119(2) ?
H21 O2W H22 . . 111(3) ?
H31 O3W H32 . . 112(3) ?
C10 N1 C1 . . 111.3(2) ?
C10 N1 Cu1 . . 116.79(16) ?
C1 N1 Cu1 . . 106.24(15) ?
C10 N1 H1 . . 108.2(19) ?
C1 N1 H1 . . 110.4(18) ?
Cu1 N1 H1 . . 103.6(19) ?
C2 N2 C3 . . 111.9(2) ?
C2 N2 Cu1 . . 108.23(16) ?
C3 N2 Cu1 . . 117.02(16) ?
C2 N2 H2 . . 108.9(19) ?
C3 N2 H2 . . 105.3(19) ?
Cu1 N2 H2 . . 105.0(19) ?
C6 N3 C5 . . 112.6(2) ?
C6 N3 Cu1 . . 106.55(16) ?
C5 N3 Cu1 . . 116.53(17) ?
C6 N3 H3 . . 106.9(19) ?
C5 N3 H3 . . 108.2(19) ?
Cu1 N3 H3 . . 105.4(19) ?
C7 N4 C8 . . 112.5(2) ?
C7 N4 Cu1 . . 106.88(16) ?
C8 N4 Cu1 . . 117.20(16) ?
C7 N4 H4 . . 108(2) ?
C8 N4 H4 . . 105(2) ?
Cu1 N4 H4 . . 107(2) ?
N1 C1 C2 . . 107.9(2) ?
N1 C1 H1A . . 110.1 ?
C2 C1 H1A . . 110.1 ?
N1 C1 H1B . . 110.1 ?
C2 C1 H1B . . 110.1 ?
H1A C1 H1B . . 108.4 ?
N2 C2 C1 . . 108.0(2) ?
N2 C2 H2A . . 110.1 ?
C1 C2 H2A . . 110.1 ?
N2 C2 H2B . . 110.1 ?
C1 C2 H2B . . 110.1 ?
H2A C2 H2B . . 108.4 ?
N2 C3 C4 . . 111.9(2) ?
N2 C3 H3A . . 109.2 ?
C4 C3 H3A . . 109.2 ?
N2 C3 H3B . . 109.2 ?
C4 C3 H3B . . 109.2 ?
H3A C3 H3B . . 107.9 ?
C5 C4 C3 . . 115.4(2) ?
C5 C4 H4A . . 108.4 ?
C3 C4 H4A . . 108.4 ?
C5 C4 H4B . . 108.4 ?
C3 C4 H4B . . 108.4 ?
H4A C4 H4B . . 107.5 ?
N3 C5 C4 . . 112.5(2) ?
N3 C5 H5A . . 109.1 ?
C4 C5 H5A . . 109.1 ?
N3 C5 H5B . . 109.1 ?
C4 C5 H5B . . 109.1 ?
H5A C5 H5B . . 107.8 ?
N3 C6 C7 . . 108.3(2) ?
N3 C6 H6A . . 110.0 ?
C7 C6 H6A . . 110.0 ?
N3 C6 H6B . . 110.0 ?
C7 C6 H6B . . 110.0 ?
H6A C6 H6B . . 108.4 ?
N4 C7 C6 . . 108.0(2) ?
N4 C7 H7A . . 110.1 ?
C6 C7 H7A . . 110.1 ?
N4 C7 H7B . . 110.1 ?
C6 C7 H7B . . 110.1 ?
H7A C7 H7B . . 108.4 ?
N4 C8 C9 . . 112.5(2) ?
N4 C8 H8A . . 109.1 ?
C9 C8 H8A . . 109.1 ?
N4 C8 H8B . . 109.1 ?
C9 C8 H8B . . 109.1 ?
H8A C8 H8B . . 107.8 ?
C8 C9 C10 . . 113.1(2) ?
C8 C9 H9A . . 109.0 ?
C10 C9 H9A . . 109.0 ?
C8 C9 H9B . . 109.0 ?
C10 C9 H9B . . 109.0 ?
H9A C9 H9B . . 107.8 ?
N1 C10 C9 . . 112.3(2) ?
N1 C10 H10A . . 109.1 ?
C9 C10 H10A . . 109.1 ?
N1 C10 H10B . . 109.1 ?
C9 C10 H10B . . 109.1 ?
H10A C10 H10B . . 107.9 ?
O1 C11 O2 . . 124.6(2) ?
O1 C11 C12 . . 117.6(2) ?
O2 C11 C12 . . 117.8(2) ?
C13 C12 C17 . . 118.8(2) ?
C13 C12 C11 . . 121.0(2) ?
C17 C12 C11 . . 120.1(2) ?
C14 C13 C12 . . 120.2(2) ?
C14 C13 H13 . . 119.9 ?
C12 C13 H13 . . 119.9 ?
C13 C14 C15 . . 121.5(2) ?
C13 C14 H14 . . 119.3 ?
C15 C14 H14 . . 119.3 ?
C14 C15 C16 . . 118.2(2) ?
C14 C15 C18 . . 121.6(2) ?
C16 C15 C18 . . 120.2(2) ?
C17 C16 C15 . . 120.9(2) ?
C17 C16 H16 . . 119.5 ?
C15 C16 H16 . . 119.5 ?
C16 C17 C12 . . 120.4(2) ?
C16 C17 H17 . . 119.8 ?
C12 C17 H17 . . 119.8 ?
C15 C18 H18A . . 109.5 ?
C15 C18 H18B . . 109.5 ?
H18A C18 H18B . . 109.5 ?
C15 C18 H18C . . 109.5 ?
H18A C18 H18C . . 109.5 ?
H18B C18 H18C . . 109.5 ?
O3 C19 O4 . . 125.1(2) ?
O3 C19 C20 . . 117.7(2) ?
O4 C19 C20 . . 117.3(2) ?
C25 C20 C21 . . 118.5(2) ?
C25 C20 C19 . . 120.5(2) ?
C21 C20 C19 . . 121.0(2) ?
C22 C21 C20 . . 120.4(2) ?
C22 C21 H21A . . 119.8 ?
C20 C21 H21A . . 119.8 ?
C21 C22 C23 . . 121.3(3) ?
C21 C22 H22A . . 119.4 ?
C23 C22 H22A . . 119.4 ?
C22 C23 C24 . . 117.9(2) ?
C22 C23 C26 . . 121.2(2) ?
C24 C23 C26 . . 120.9(2) ?
C25 C24 C23 . . 120.4(2) ?
C25 C24 H24 . . 119.8 ?
C23 C24 H24 . . 119.8 ?
C20 C25 C24 . . 121.4(2) ?
C20 C25 H25 . . 119.3 ?
C24 C25 H25 . . 119.3 ?
C23 C26 H26A . . 109.5 ?
C23 C26 H26B . . 109.5 ?
H26A C26 H26B . . 109.5 ?
C23 C26 H26C . . 109.5 ?
H26A C26 H26C . . 109.5 ?
H26B C26 H26C . . 109.5 ?

loop_
_geom_bond_atom_site_label_1
_geom_bond_atom_site_label_2
_geom_bond_site_symmetry_2
_geom_bond_distance
_geom_bond_publ_flag
Cu1 N1 . 2.025(2) yes
Cu1 N2 . 2.012(2) yes
Cu1 N3 . 2.028(2) yes
Cu1 N4 . 2.010(2) yes
Cu1 O1w . 2.481(2) yes
Cu1 O2w . 2.531(2) yes
O1 C11 . 1.260(3) ?
O2 C11 . 1.264(3) ?
O3 C19 . 1.256(3) ?
O1W H11 . 0.841(10) ?
O1W H12 . 0.839(10) ?
O2W H21 . 0.838(10) ?
O2W H22 . 0.837(10) ?
O3W H31 . 0.833(10) ?
O3W H32 . 0.838(10) ?
O4 C19 . 1.260(3) ?
N1 C10 . 1.478(3) ?
N1 C1 . 1.479(3) ?
N1 H1 . 0.852(10) ?
N2 C2 . 1.472(3) ?
N2 C3 . 1.476(3) ?
N2 H2 . 0.860(10) ?
N3 C6 . 1.481(3) ?
N3 C5 . 1.485(3) ?
N3 H3 . 0.855(10) ?
N4 C7 . 1.478(3) ?
N4 C8 . 1.482(3) ?
N4 H4 . 0.861(10) ?
C1 C2 . 1.509(4) ?
C1 H1A . 0.9900 ?
C1 H1B . 0.9900 ?
C2 H2A . 0.9900 ?
C2 H2B . 0.9900 ?
C3 C4 . 1.519(4) ?
C3 H3A . 0.9900 ?
C3 H3B . 0.9900 ?
C4 C5 . 1.516(4) ?
C4 H4A . 0.9900 ?
C4 H4B . 0.9900 ?
C5 H5A . 0.9900 ?
C5 H5B . 0.9900 ?
C6 C7 . 1.504(4) ?
C6 H6A . 0.9900 ?
C6 H6B . 0.9900 ?
C7 H7A . 0.9900 ?
C7 H7B . 0.9900 ?
C8 C9 . 1.512(4) ?
C8 H8A . 0.9900 ?
C8 H8B . 0.9900 ?
C9 C10 . 1.517(4) ?
C9 H9A . 0.9900 ?
C9 H9B . 0.9900 ?
C10 H10A . 0.9900 ?
C10 H10B . 0.9900 ?
C11 C12 . 1.510(3) ?
C12 C13 . 1.396(3) ?
C12 C17 . 1.397(3) ?
C13 C14 . 1.384(3) ?
C13 H13 . 0.9500 ?
C14 C15 . 1.391(4) ?
C14 H14 . 0.9500 ?
C15 C16 . 1.394(3) ?
C15 C18 . 1.510(3) ?
C16 C17 . 1.388(3) ?
C16 H16 . 0.9500 ?
C17 H17 . 0.9500 ?
C18 H18A . 0.9800 ?
C18 H18B . 0.9800 ?
C18 H18C . 0.9800 ?
C19 C20 . 1.522(4) ?
C20 C25 . 1.380(3) ?
C20 C21 . 1.392(4) ?
C21 C22 . 1.388(4) ?
C21 H21A . 0.9500 ?
C22 C23 . 1.394(4) ?
C22 H22A . 0.9500 ?
C23 C24 . 1.398(4) ?
C23 C26 . 1.507(3) ?
C24 C25 . 1.389(4) ?
C24 H24 . 0.9500 ?
C25 H25 . 0.9500 ?
C26 H26A . 0.9800 ?
C26 H26B . 0.9800 ?
C26 H26C . 0.9800 ?

loop_
_geom_hbond_atom_site_label_D
_geom_hbond_atom_site_label_H
_geom_hbond_atom_site_label_A
_geom_hbond_site_symmetry_A
_geom_hbond_distance_DH
_geom_hbond_distance_HA
_geom_hbond_distance_DA
_geom_hbond_angle_DHA
_geom_hbond_publ_flag
N1 H1 O2 . 0.850(10) 2.130(10) 2.971(3) 167(3) yes
N2 H2 O1 1_565 0.860(10) 2.06(2) 2.847(3) 151(3) yes
N3 H3 O3w 1_565 0.860(10) 2.57(2) 3.291(3) 143(2) yes
N4 H4 O3 1_545 0.860(10) 2.14(2) 2.927(3) 152(3) yes
O1w H11 O1 . 0.840(10) 1.950(10) 2.792(2) 177(4) yes
O1w H12 O3w . 0.840(10) 1.960(10) 2.795(3) 173(3) yes
O2w H21 O3 . 0.840(10) 1.990(10) 2.825(3) 173(3) yes
O2w H22 O2 1_565 0.840(10) 1.980(10) 2.813(3) 172(3) yes
O3w H31 O4 7_556 0.830(10) 2.020(10) 2.835(3) 166(4) yes
OwW H32 O4 1_545 0.840(10) 1.850(10) 2.688(3) 174(3) yes

loop_
_geom_torsion_atom_site_label_1
_geom_torsion_atom_site_label_2
_geom_torsion_atom_site_label_3
_geom_torsion_atom_site_label_4
_geom_torsion_site_symmetry_1
_geom_torsion_site_symmetry_2
_geom_torsion_site_symmetry_3
_geom_torsion_site_symmetry_4
_geom_torsion
_geom_torsion_publ_flag
N4 Cu1 N1 C10 . . . . 36.50(19) ?
N2 Cu1 N1 C10 . . . . -142.78(19) ?
O1W Cu1 N1 C10 . . . . 124.38(18) ?
O2W Cu1 N1 C10 . . . . -53.41(19) ?
N4 Cu1 N1 C1 . . . . 161.28(16) ?
N2 Cu1 N1 C1 . . . . -17.99(16) ?
O1W Cu1 N1 C1 . . . . -110.83(16) ?
O2W Cu1 N1 C1 . . . . 71.37(16) ?
N1 Cu1 N2 C2 . . . . -11.11(17) ?
N3 Cu1 N2 C2 . . . . 169.54(17) ?
O1W Cu1 N2 C2 . . . . 80.77(17) ?
O2W Cu1 N2 C2 . . . . -102.31(17) ?
N1 Cu1 N2 C3 . . . . -138.62(19) ?
N3 Cu1 N2 C3 . . . . 42.03(19) ?
O1W Cu1 N2 C3 . . . . -46.75(19) ?
O2W Cu1 N2 C3 . . . . 130.17(18) ?
N4 Cu1 N3 C6 . . . . 13.16(17) ?
N2 Cu1 N3 C6 . . . . -167.56(17) ?
O1W Cu1 N3 C6 . . . . -74.65(17) ?
O2W Cu1 N3 C6 . . . . 103.09(17) ?
N4 Cu1 N3 C5 . . . . 139.77(19) ?
N2 Cu1 N3 C5 . . . . -40.95(19) ?
O1W Cu1 N3 C5 . . . . 51.96(18) ?
O2W Cu1 N3 C5 . . . . -130.29(18) ?
N1 Cu1 N4 C7 . . . . -163.46(17) ?
N3 Cu1 N4 C7 . . . . 15.88(17) ?
O1W Cu1 N4 C7 . . . . 104.62(16) ?
O2W Cu1 N4 C7 . . . . -72.32(16) ?
N1 Cu1 N4 C8 . . . . -36.14(19) ?
N3 Cu1 N4 C8 . . . . 143.20(19) ?
O1W Cu1 N4 C8 . . . . -128.05(18) ?
O2W Cu1 N4 C8 . . . . 55.01(18) ?
C10 N1 C1 C2 . . . . 171.4(2) ?
Cu1 N1 C1 C2 . . . . 43.2(2) ?
C3 N2 C2 C1 . . . . 168.1(2) ?
Cu1 N2 C2 C1 . . . . 37.7(2) ?
N1 C1 C2 N2 . . . . -54.6(3) ?
C2 N2 C3 C4 . . . . 176.4(2) ?
Cu1 N2 C3 C4 . . . . -57.9(3) ?
N2 C3 C4 C5 . . . . 67.7(3) ?
C6 N3 C5 C4 . . . . 179.8(2) ?
Cu1 N3 C5 C4 . . . . 56.2(3) ?
C3 C4 C5 N3 . . . . -67.2(3) ?
C5 N3 C6 C7 . . . . -168.5(2) ?
Cu1 N3 C6 C7 . . . . -39.5(2) ?
C8 N4 C7 C6 . . . . -171.8(2) ?
Cu1 N4 C7 C6 . . . . -41.8(2) ?
N3 C6 C7 N4 . . . . 55.1(3) ?
C7 N4 C8 C9 . . . . 179.9(2) ?
Cu1 N4 C8 C9 . . . . 55.4(3) ?
N4 C8 C9 C10 . . . . -70.6(3) ?
C1 N1 C10 C9 . . . . -178.1(2) ?
Cu1 N1 C10 C9 . . . . -55.9(3) ?
C8 C9 C10 N1 . . . . 71.1(3) ?
O1 C11 C12 C13 . . . . 4.4(4) ?
O2 C11 C12 C13 . . . . -178.0(2) ?
O1 C11 C12 C17 . . . . -172.3(2) ?
O2 C11 C12 C17 . . . . 5.3(4) ?
C17 C12 C13 C14 . . . . -0.7(4) ?
C11 C12 C13 C14 . . . . -177.5(2) ?
C12 C13 C14 C15 . . . . 2.0(4) ?
C13 C14 C15 C16 . . . . -1.3(4) ?
C13 C14 C15 C18 . . . . -179.6(2) ?
C14 C15 C16 C17 . . . . -0.7(4) ?
C18 C15 C16 C17 . . . . 177.6(2) ?
C15 C16 C17 C12 . . . . 1.9(4) ?
C13 C12 C17 C16 . . . . -1.2(4) ?
C11 C12 C17 C16 . . . . 175.5(2) ?
O3 C19 C20 C25 . . . . 176.1(2) ?
O4 C19 C20 C25 . . . . -4.0(4) ?
O3 C19 C20 C21 . . . . -3.7(4) ?
O4 C19 C20 C21 . . . . 176.2(2) ?
C25 C20 C21 C22 . . . . 0.3(4) ?
C19 C20 C21 C22 . . . . -180.0(2) ?
C20 C21 C22 C23 . . . . -1.8(4) ?
C21 C22 C23 C24 . . . . 2.0(4) ?
C21 C22 C23 C26 . . . . -175.4(2) ?
C22 C23 C24 C25 . . . . -0.7(4) ?
C26 C23 C24 C25 . . . . 176.7(2) ?
C21 C20 C25 C24 . . . . 1.0(4) ?
C19 C20 C25 C24 . . . . -178.7(2) ?
C23 C24 C25 C20 . . . . -0.8(4) ?
